data_7718543
loop_
_publ_author_name
'Pattathil, Vignesh'
'Pranckevicius, Conor'

_publ_section_title
;
 C&#xe001;O and C&#xe001;S bond activation by an annulated
 1,4,2-diazaborole.
;
_journal_issue 20
_journal_name_full 'Dalton transactions (Cambridge, England : 2003)'
_journal_page_first 8169
_journal_page_last 8173
_journal_paper_doi 10.1039/d5dt00642b
_journal_volume 54
_journal_year 2025
_chemical_formula_sum 'C96 H94 B2 N6 O2'
_chemical_formula_weight 1385.39
_space_group_crystal_system monoclinic
_space_group_IT_number 14
_space_group_name_Hall '-P 2ybc'
_space_group_name_H-M_alt 'P 1 21/c 1'
_atom_sites_solution_hydrogens geom
_audit_creation_method
;FinalCif 2024.9-0 by Daniel Kratzert, Freiburg 2025, 
https://dkratzert.de/finalcif.html
;
_audit_update_record
;
2025-03-15 deposited with the CCDC.	2025-04-16 downloaded from the CCDC.
;
_cell_angle_alpha 90
_cell_angle_beta 101.945(2)
_cell_angle_gamma 90
_cell_formula_units_Z 4
_cell_length_a 14.7375(7)
_cell_length_b 22.0921(11)
_cell_length_c 24.4726(13)
_cell_measurement_reflns_used 9617
_cell_measurement_temperature 100(2)
_cell_measurement_theta_max 26.3531
_cell_measurement_theta_min 2.5713
_cell_measurement_wavelength 0.71073
_cell_volume 7795.3(7)
_computing_cell_refinement 'SAINT V8.40B (Bruker AXS LLC, 2019)'
_computing_data_collection 'Bruker Instrument Service v8.5.0.27 Release'
_computing_data_reduction 'SAINT V8.40B (Bruker AXS LLC, 2019)'
_computing_molecular_graphics 'shelXle (C.B. Huebschle, rev 1503)'
_computing_structure_refinement 'SHELXL-2019/2 (Sheldrick, 2019)'
_computing_structure_solution 'SHELXT 2018/2 (Sheldrick, 2018)'
_diffrn_ambient_temperature 100(2)
_diffrn_detector_area_resol_mean 7.391
_diffrn_measured_fraction_theta_full 0.998
_diffrn_measured_fraction_theta_max 0.998
_diffrn_measurement_details
;<Phi   scan: start=   0.0; len= 180.0; end= 180.0 at [Counterclockwise Eulerian 
angles: dx= 51.88 mm theta=   0.000 deg omega=   0.000 deg chi=  54.763 deg] 
		measure for 5.0 seconds; frame angle 1.00 degrees, wavelength=0.71076>
<Omega scan: start= 189.9; len= 182.0; end= 371.9 at [Counterclockwise Eulerian 
angles: dx= 51.88 mm theta=   5.434 deg phi=   0.000 deg chi=  54.763 deg] 
		measure for 90.0 seconds; frame angle 1.30 degrees, wavelength=0.71076>
<Omega scan: start= 189.9; len= 182.0; end= 371.9 at [Counterclockwise Eulerian 
angles: dx= 51.88 mm theta=   5.434 deg phi=   0.000 deg chi=  54.763 deg] 
		measure for 5.0 seconds; frame angle 1.30 degrees, wavelength=0.71076>
<Omega scan: start= 187.2; len= 179.4; end= 366.6 at [Counterclockwise Eulerian 
angles: dx= 51.88 mm theta=   3.622 deg phi= 144.000 deg chi=  54.763 deg] 
		measure for 90.0 seconds; frame angle 1.30 degrees, wavelength=0.71076>
<Omega scan: start= 187.2; len= 179.4; end= 366.6 at [Counterclockwise Eulerian 
angles: dx= 51.88 mm theta=   3.622 deg phi= 144.000 deg chi=  54.763 deg] 
		measure for 5.0 seconds; frame angle 1.30 degrees, wavelength=0.71076>
<Omega scan: start= 187.2; len= 179.4; end= 366.6 at [Counterclockwise Eulerian 
angles: dx= 51.88 mm theta=   3.622 deg phi=  72.000 deg chi=  54.763 deg] 
		measure for 90.0 seconds; frame angle 1.30 degrees, wavelength=0.71076>
<Omega scan: start= 187.2; len= 179.4; end= 366.6 at [Counterclockwise Eulerian 
angles: dx= 51.88 mm theta=   3.622 deg phi=  72.000 deg chi=  54.763 deg] 
		measure for 5.0 seconds; frame angle 1.30 degrees, wavelength=0.71076>
;
_diffrn_measurement_device_type 'Bruker APEX-II CCD'
_diffrn_measurement_method '\f and \w scans'
_diffrn_radiation_type MoK\a
_diffrn_radiation_wavelength 0.71073
_diffrn_reflns_av_R_equivalents 0.0708
_diffrn_reflns_av_unetI/netI 0.0696
_diffrn_reflns_Laue_measured_fraction_full 0.998
_diffrn_reflns_Laue_measured_fraction_max 0.998
_diffrn_reflns_limit_h_max 17
_diffrn_reflns_limit_h_min -17
_diffrn_reflns_limit_k_max 26
_diffrn_reflns_limit_k_min -26
_diffrn_reflns_limit_l_max 29
_diffrn_reflns_limit_l_min -29
_diffrn_reflns_number 95442
_diffrn_reflns_point_group_measured_fraction_full 0.998
_diffrn_reflns_point_group_measured_fraction_max 0.998
_diffrn_reflns_reduction_process narrow-frame
_diffrn_reflns_theta_full 25.242
_diffrn_reflns_theta_max 25.25
_diffrn_reflns_theta_min 2.323
_diffrn_source_current 20.0
_diffrn_source_target Mo
_diffrn_source_voltage 50.0
_exptl_absorpt_coefficient_mu 0.07
_exptl_absorpt_correction_T_max 0.7454
_exptl_absorpt_correction_T_min 0.7034
_exptl_absorpt_correction_type multi-scan
_exptl_absorpt_process_details
;Krause, L., Herbst-Irmer, R., Sheldrick, G. M., Stalke, D. (2015).
"Comparison of silver and molybdenum microfocus X-ray sources for single-crystal
 structure determination"
J. Appl. Cryst. 48, 3-10.
doi:10.1107/S1600576714022985
;
_exptl_crystal_colour colourless
_exptl_crystal_density_diffrn 1.18
_exptl_crystal_description block
_exptl_crystal_F_000 2952
_exptl_crystal_size_max 0.47
_exptl_crystal_size_mid 0.23
_exptl_crystal_size_min 0.21
_refine_diff_density_max 0.282
_refine_diff_density_min -0.211
_refine_diff_density_rms 0.044
_refine_ls_extinction_coef 0.00177(15)
_refine_ls_extinction_expression Fc^*^=kFc[1+0.001xFc^2^\l^3^/sin(2\q)]^-1/4^
_refine_ls_extinction_method 'SHELXL-2019/2 (Sheldrick 2019)'
_refine_ls_goodness_of_fit_ref 1.024
_refine_ls_hydrogen_treatment constr
_refine_ls_matrix_type full
_refine_ls_number_parameters 999
_refine_ls_number_reflns 14095
_refine_ls_number_restraints 36
_refine_ls_restrained_S_all 1.029
_refine_ls_R_factor_all 0.0946
_refine_ls_R_factor_gt 0.0495
_refine_ls_shift/su_max 0.002
_refine_ls_shift/su_mean 0.000
_refine_ls_structure_factor_coef Fsqd
_refine_ls_weighting_details 'w=1/[\s^2^(Fo^2^)+(0.0476P)^2^+1.9387P] where P=(Fo^2^+2Fc^2^)/3'
_refine_ls_weighting_scheme calc
_refine_ls_wR_factor_gt 0.0994
_refine_ls_wR_factor_ref 0.1147
_reflns_Friedel_coverage 0.000
_reflns_number_gt 9201
_reflns_number_total 14095
_reflns_threshold_expression 'I > 2\s(I)'
_cod_data_source_file d5dt00642b3.cif
_cod_data_source_block VPN060_a
_cod_depositor_comments
;
The following automatic conversions were performed:

data item '_exptl_absorpt_correction_type' value 'Multi-Scan' was
changed to 'multi-scan' in accordance with the
/home/data/users/saulius/crontab/automatic-downloads/rss-feeds/RSC/lib/dictionaries/cif_core.dic
dictionary named 'cif_core.dic' version 2.4.2 last updated on
2011-04-26.

Automatic conversion script
Id: cif_fix_values 8170 2020-07-09 18:12:32Z antanas 

 Adding full bibliography for 7718537--7718543.cif.
;
_cod_original_sg_symbol_H-M 'P 21/c'
_cod_database_code 7718543
_shelx_shelxl_version_number 2019/3
_shelx_space_group_comment
;
The symmetry employed for this shelxl refinement is uniquely defined
by the following loop, which should always be used as a source of
symmetry information in preference to the above space-group names.
They are only intended as comments.
;
_exptl_bruker_absorpt_correction_t_ratio 0.9437
_diffrn_measurement_bruker_total_exposure_time 40420.0
_diffrn_reflns_bruker_av_norm_i 131.064
_diffrn_reflns_bruker_number_gt 53624
_computing_bruker_data_scaling 'SADABS-2016/2 - Bruker AXS area detector scaling and absorption correction'
_geom_details
; All esds (except the esd in the dihedral angle between two l.s. planes)
 are estimated using the full covariance matrix.  The cell esds are taken
 into account individually in the estimation of esds in distances, angles
 and torsion angles; correlations between esds in cell parameters are only
 used when they are defined by crystal symmetry.  An approximate (isotropic)
 treatment of cell esds is used for estimating esds involving l.s. planes.
;

loop_
_space_group_symop_operation_xyz
'x, y, z'
'-x, y+1/2, -z+1/2'
'-x, -y, -z'
'x, -y-1/2, z-1/2'

loop_
_atom_site_label
_atom_site_type_symbol
_atom_site_fract_x
_atom_site_fract_y
_atom_site_fract_z
_atom_site_U_iso_or_equiv
_atom_site_adp_type
_atom_site_occupancy
_atom_site_site_symmetry_order
_atom_site_calc_flag
_atom_site_refinement_flags_posn
_atom_site_refinement_flags_adp
_atom_site_refinement_flags_occupancy
_atom_site_disorder_assembly
_atom_site_disorder_group
O1 O 0.86192(8) 0.61342(5) 0.84353(5) 0.0177(3) Uani 1 1 d . . . . .
O2 O 0.27235(8) 0.63118(5) 0.59613(5) 0.0183(3) Uani 1 1 d . . . . .
N1 N 0.75401(10) 0.48399(7) 0.82821(6) 0.0187(4) Uani 1 1 d . . . . .
N2 N 0.64050(10) 0.53089(7) 0.77066(6) 0.0224(4) Uani 1 1 d . . . . .
N3 N 0.81000(10) 0.60669(7) 0.74699(6) 0.0173(4) Uani 1 1 d . . . . .
N4 N 0.19227(10) 0.75982(7) 0.62632(6) 0.0185(4) Uani 1 1 d . . . . .
N5 N 0.11365(10) 0.71079(7) 0.68042(6) 0.0218(4) Uani 1 1 d . . . . .
N6 N 0.29969(10) 0.63018(7) 0.69309(6) 0.0168(4) Uani 1 1 d . . . . .
C1 C 0.83925(13) 0.46705(8) 0.86561(8) 0.0197(4) Uani 1 1 d . . . . .
C2 C 0.91774(13) 0.45540(8) 0.84400(8) 0.0209(5) Uani 1 1 d . . . . .
C3 C 0.99695(14) 0.43425(8) 0.88044(9) 0.0241(5) Uani 1 1 d . . . . .
H3 H 1.050809 0.425813 0.866133 0.029 Uiso 1 1 calc R U . . .
C4 C 0.99982(14) 0.42513(9) 0.93672(9) 0.0262(5) Uani 1 1 d . . . . .
C5 C 0.91928(14) 0.43564(9) 0.95619(8) 0.0259(5) Uani 1 1 d . . . . .
H5 H 0.919917 0.428847 0.994599 0.031 Uiso 1 1 calc R U . . .
C6 C 0.83754(13) 0.45574(8) 0.92174(8) 0.0212(5) Uani 1 1 d . . . . .
C7 C 0.72336(13) 0.53890(8) 0.80405(8) 0.0184(4) Uani 1 1 d . . . . .
C8 C 0.61854(13) 0.47067(9) 0.77354(9) 0.0260(5) Uani 1 1 d . . . . .
H8 H 0.563169 0.452388 0.753594 0.031 Uiso 1 1 calc R U . . .
C9 C 0.68659(13) 0.44136(9) 0.80860(8) 0.0251(5) Uani 1 1 d . . . . .
H9 H 0.688037 0.399604 0.818034 0.030 Uiso 1 1 calc R U . . .
C10 C 0.91902(14) 0.46413(9) 0.78312(8) 0.0281(5) Uani 1 1 d . . . . .
H10A H 0.958247 0.433052 0.771210 0.042 Uiso 1 1 calc R U . . .
H10B H 0.943891 0.504305 0.777628 0.042 Uiso 1 1 calc R U . . .
H10C H 0.855762 0.460728 0.760919 0.042 Uiso 1 1 calc R U . . .
C11 C 1.08681(14) 0.40387(10) 0.97595(9) 0.0370(6) Uani 1 1 d . . . . .
H11A H 1.070037 0.380546 1.006454 0.055 Uiso 1 1 calc R U . . .
H11B H 1.124113 0.438993 0.991346 0.055 Uiso 1 1 calc R U . . .
H11C H 1.122787 0.378272 0.955530 0.055 Uiso 1 1 calc R U . . .
C12 C 0.75122(14) 0.46140(9) 0.94510(9) 0.0294(5) Uani 1 1 d . . . . .
H12A H 0.747795 0.502232 0.960188 0.044 Uiso 1 1 calc R U . . .
H12B H 0.752984 0.431580 0.974944 0.044 Uiso 1 1 calc R U . . .
H12C H 0.696622 0.454076 0.915373 0.044 Uiso 1 1 calc R U . . .
C13 C 0.92251(12) 0.64896(8) 0.81823(7) 0.0175(4) Uani 1 1 d . . . . .
C14 C 0.89614(12) 0.63024(8) 0.75701(8) 0.0176(4) Uani 1 1 d . . . . .
C15 C 0.69758(12) 0.65870(8) 0.81121(8) 0.0184(4) Uani 1 1 d . . . . .
C16 C 0.66949(13) 0.66010(8) 0.86305(8) 0.0202(5) Uani 1 1 d . . . . .
C17 C 0.60846(13) 0.70368(9) 0.87493(8) 0.0240(5) Uani 1 1 d . . . . .
H17 H 0.590312 0.702302 0.909968 0.029 Uiso 1 1 calc R U . . .
C18 C 0.57316(13) 0.74902(9) 0.83755(9) 0.0261(5) Uani 1 1 d . . . . .
C19 C 0.60062(13) 0.74834(9) 0.78696(9) 0.0257(5) Uani 1 1 d . . . . .
H19 H 0.578200 0.779237 0.760619 0.031 Uiso 1 1 calc R U . . .
C20 C 0.65971(13) 0.70449(9) 0.77260(8) 0.0220(5) Uani 1 1 d . . . . .
C21 C 1.02358(12) 0.63345(8) 0.84345(7) 0.0178(4) Uani 1 1 d . . . . .
C22 C 1.04518(13) 0.58134(8) 0.87488(8) 0.0205(5) Uani 1 1 d . . . . .
H22 H 0.996747 0.556734 0.882958 0.025 Uiso 1 1 calc R U . . .
C23 C 1.13663(13) 0.56475(9) 0.89465(8) 0.0258(5) Uani 1 1 d . . . . .
H23 H 1.150519 0.528374 0.915403 0.031 Uiso 1 1 calc R U . . .
C24 C 1.20799(14) 0.60089(9) 0.88433(8) 0.0248(5) Uani 1 1 d . . . . .
H24 H 1.270755 0.589068 0.897198 0.030 Uiso 1 1 calc R U . . .
C25 C 1.18703(13) 0.65415(9) 0.85523(8) 0.0233(5) Uani 1 1 d . . . . .
H25 H 1.235698 0.679933 0.849337 0.028 Uiso 1 1 calc R U . . .
C26 C 1.09557(13) 0.67049(9) 0.83443(8) 0.0208(5) Uani 1 1 d . . . . .
H26 H 1.081945 0.707069 0.813966 0.025 Uiso 1 1 calc R U . . .
C27 C 0.90677(12) 0.71727(8) 0.82487(8) 0.0190(4) Uani 1 1 d . . . . .
C28 C 0.90804(14) 0.75862(9) 0.78256(9) 0.0279(5) Uani 1 1 d . . . . .
H28 H 0.916358 0.744602 0.747222 0.034 Uiso 1 1 calc R U . . .
C29 C 0.89742(15) 0.82007(9) 0.79072(10) 0.0353(6) Uani 1 1 d . . . . .
H29 H 0.897655 0.847698 0.760994 0.042 Uiso 1 1 calc R U . . .
C30 C 0.88658(15) 0.84097(10) 0.84177(10) 0.0355(6) Uani 1 1 d . . . . .
H30 H 0.878810 0.882995 0.847639 0.043 Uiso 1 1 calc R U . . .
C31 C 0.88711(16) 0.80008(10) 0.88450(10) 0.0373(6) Uani 1 1 d . . . . .
H31 H 0.880745 0.814336 0.920140 0.045 Uiso 1 1 calc R U . . .
C32 C 0.89674(14) 0.73885(9) 0.87625(9) 0.0278(5) Uani 1 1 d . . . . .
H32 H 0.896482 0.711373 0.906082 0.033 Uiso 1 1 calc R U . . .
C33 C 0.94605(13) 0.63410(8) 0.71524(8) 0.0204(5) Uani 1 1 d . . . . .
H33 H 1.006722 0.650865 0.722463 0.025 Uiso 1 1 calc R U . . .
C34 C 0.90575(14) 0.61303(9) 0.66271(8) 0.0249(5) Uani 1 1 d . . . . .
H34 H 0.938320 0.615669 0.633106 0.030 Uiso 1 1 calc R U . . .
C35 C 0.81780(14) 0.58805(9) 0.65330(8) 0.0256(5) Uani 1 1 d . . . . .
H35 H 0.789843 0.573117 0.617348 0.031 Uiso 1 1 calc R U . . .
C36 C 0.77132(13) 0.58504(9) 0.69637(8) 0.0224(5) Uani 1 1 d . . . . .
H36 H 0.711222 0.567472 0.690243 0.027 Uiso 1 1 calc R U . . .
C37 C 0.70146(14) 0.61274(9) 0.90721(8) 0.0270(5) Uani 1 1 d . . . . .
H37A H 0.691264 0.627358 0.943268 0.040 Uiso 1 1 calc R U . . .
H37B H 0.767667 0.604755 0.909971 0.040 Uiso 1 1 calc R U . . .
H37C H 0.666238 0.575340 0.897094 0.040 Uiso 1 1 calc R U . . .
C38 C 0.50556(15) 0.79547(10) 0.85093(10) 0.0396(6) Uani 1 1 d . . . . .
H38A H 0.530437 0.813340 0.887626 0.059 Uiso 1 1 calc R U . . .
H38B H 0.446076 0.775860 0.851399 0.059 Uiso 1 1 calc R U . . .
H38C H 0.496355 0.827315 0.822436 0.059 Uiso 1 1 calc R U . . .
C39 C 0.67680(15) 0.70902(10) 0.71392(9) 0.0333(5) Uani 1 1 d . . . . .
H39A H 0.743714 0.709078 0.715232 0.050 Uiso 1 1 calc R U . . .
H39B H 0.649493 0.746592 0.696573 0.050 Uiso 1 1 calc R U . . .
H39C H 0.648273 0.674330 0.691918 0.050 Uiso 1 1 calc R U . . .
C40 C 0.25918(13) 0.77797(8) 0.59394(8) 0.0190(4) Uani 1 1 d . . . . .
C41 C 0.34934(13) 0.79125(8) 0.62206(8) 0.0220(5) Uani 1 1 d . . . . .
C42 C 0.41121(14) 0.81333(9) 0.59098(9) 0.0287(5) Uani 1 1 d . . . . .
H42 H 0.472369 0.823550 0.609713 0.034 Uiso 1 1 calc R U . . .
C43 C 0.38668(14) 0.82087(9) 0.53379(9) 0.0291(5) Uani 1 1 d . . . . .
C44 C 0.29647(14) 0.80761(9) 0.50758(9) 0.0276(5) Uani 1 1 d . . . . .
H44 H 0.278888 0.812545 0.468242 0.033 Uiso 1 1 calc R U . . .
C45 C 0.23052(13) 0.78737(8) 0.53649(8) 0.0220(5) Uani 1 1 d . . . . .
C46 C 0.17233(12) 0.70342(8) 0.64581(7) 0.0173(4) Uani 1 1 d . . . . .
C47 C 0.09731(13) 0.77193(9) 0.68287(8) 0.0219(5) Uani 1 1 d . . . . .
H47 H 0.058440 0.790012 0.704780 0.026 Uiso 1 1 calc R U . . .
C48 C 0.14401(13) 0.80263(9) 0.64992(8) 0.0217(5) Uani 1 1 d . . . . .
H48 H 0.143771 0.845152 0.644095 0.026 Uiso 1 1 calc R U . . .
C49 C 0.38092(14) 0.78143(9) 0.68395(8) 0.0288(5) Uani 1 1 d . . . . .
H49A H 0.327345 0.783444 0.701850 0.043 Uiso 1 1 calc R U . . .
H49B H 0.425707 0.812888 0.699571 0.043 Uiso 1 1 calc R U . . .
H49C H 0.410258 0.741566 0.690719 0.043 Uiso 1 1 calc R U . . .
C50 C 0.45484(16) 0.84442(11) 0.50041(11) 0.0454(6) Uani 1 1 d . . . . .
H50A H 0.514201 0.853145 0.525647 0.068 Uiso 1 1 calc R U . . .
H50B H 0.430371 0.881545 0.480853 0.068 Uiso 1 1 calc R U . . .
H50C H 0.464108 0.813819 0.473090 0.068 Uiso 1 1 calc R U . . .
C51 C 0.13154(14) 0.77856(9) 0.50600(8) 0.0289(5) Uani 1 1 d . . . . .
H51A H 0.089599 0.788320 0.531029 0.043 Uiso 1 1 calc R U . . .
H51B H 0.122265 0.736357 0.493803 0.043 Uiso 1 1 calc R U . . .
H51C H 0.118414 0.805291 0.473356 0.043 Uiso 1 1 calc R U . . .
C52 C 0.34611(12) 0.58959(8) 0.61513(8) 0.0184(4) Uani 1 1 d . . . . .
C53 C 0.37169(12) 0.60290(8) 0.67752(8) 0.0177(4) Uani 1 1 d . . . . .
C54 C 0.13528(12) 0.58443(8) 0.63383(7) 0.0167(4) Uani 1 1 d . . . . .
C55 C 0.07302(13) 0.58085(8) 0.58109(8) 0.0196(4) Uani 1 1 d . . . . .
C56 C 0.00506(13) 0.53622(9) 0.56987(8) 0.0232(5) Uani 1 1 d . . . . .
H56 H -0.033715 0.534425 0.533695 0.028 Uiso 1 1 calc R U . . .
C57 C -0.00792(13) 0.49440(9) 0.60959(8) 0.0231(5) Uani 1 1 d . . . . .
C58 C 0.05110(13) 0.49864(9) 0.66136(8) 0.0224(5) Uani 1 1 d . . . . .
H58 H 0.043221 0.470826 0.689619 0.027 Uiso 1 1 calc R U . . .
C59 C 0.12152(12) 0.54164(8) 0.67419(8) 0.0187(4) Uani 1 1 d . . . . .
C60 C 0.42830(13) 0.60331(8) 0.58782(8) 0.0196(4) Uani 1 1 d . . . . .
C61 C 0.49183(14) 0.55888(9) 0.58098(9) 0.0298(5) Uani 1 1 d . . . . .
H61 H 0.483407 0.518560 0.592479 0.036 Uiso 1 1 calc R U . . .
C62 C 0.56723(14) 0.57267(10) 0.55763(9) 0.0353(6) Uani 1 1 d . . . . .
H62 H 0.609789 0.541764 0.552949 0.042 Uiso 1 1 calc R U . . .
C63 C 0.58077(15) 0.63087(10) 0.54120(10) 0.0369(6) Uani 1 1 d . . . . .
H63 H 0.632728 0.640455 0.525434 0.044 Uiso 1 1 calc R U . . .
C64 C 0.51804(15) 0.67523(10) 0.54786(10) 0.0364(6) Uani 1 1 d . . . . .
H64 H 0.526909 0.715573 0.536593 0.044 Uiso 1 1 calc R U . . .
C65 C 0.44244(13) 0.66140(9) 0.57079(8) 0.0264(5) Uani 1 1 d . . . . .
H65 H 0.399596 0.692352 0.574883 0.032 Uiso 1 1 calc R U . . .
C66 C 0.31509(13) 0.52394(8) 0.60255(8) 0.0208(5) Uani 1 1 d . . . . .
C67 C 0.33598(14) 0.47725(9) 0.64097(9) 0.0289(5) Uani 1 1 d . . . . .
H67 H 0.366221 0.485882 0.678336 0.035 Uiso 1 1 calc R U . . .
C68 C 0.31285(16) 0.41778(10) 0.62504(11) 0.0396(6) Uani 1 1 d . . . . .
H68 H 0.327167 0.385979 0.651560 0.048 Uiso 1 1 calc R U . . .
C69 C 0.26932(16) 0.40504(11) 0.57097(12) 0.0430(7) Uani 1 1 d . . . . .
H69 H 0.254753 0.364366 0.559950 0.052 Uiso 1 1 calc R U . . .
C70 C 0.24680(15) 0.45127(10) 0.53277(10) 0.0364(6) Uani 1 1 d . . . . .
H70 H 0.215681 0.442491 0.495605 0.044 Uiso 1 1 calc R U . . .
C71 C 0.26934(13) 0.51019(9) 0.54836(9) 0.0270(5) Uani 1 1 d . . . . .
H71 H 0.253450 0.541814 0.521792 0.032 Uiso 1 1 calc R U . . .
C72 C 0.45408(13) 0.59428(9) 0.71516(8) 0.0223(5) Uani 1 1 d . . . . .
H72 H 0.504642 0.574459 0.704153 0.027 Uiso 1 1 calc R U . . .
C73 C 0.46191(14) 0.61500(9) 0.76926(8) 0.0261(5) Uani 1 1 d . . . . .
H73 H 0.517957 0.609282 0.795991 0.031 Uiso 1 1 calc R U . . .
C74 C 0.38753(13) 0.64413(9) 0.78418(8) 0.0228(5) Uani 1 1 d . . . . .
H74 H 0.392355 0.659010 0.821094 0.027 Uiso 1 1 calc R U . . .
C75 C 0.30680(13) 0.65132(8) 0.74522(8) 0.0204(5) Uani 1 1 d . . . . .
H75 H 0.255569 0.671389 0.755188 0.024 Uiso 1 1 calc R U . . .
C76 C 0.07507(13) 0.62700(9) 0.53583(8) 0.0259(5) Uani 1 1 d . . . . .
H76A H 0.134962 0.624957 0.524451 0.039 Uiso 1 1 calc R U . . .
H76B H 0.066493 0.667602 0.550078 0.039 Uiso 1 1 calc R U . . .
H76C H 0.025097 0.618381 0.503601 0.039 Uiso 1 1 calc R U . . .
C77 C -0.08407(14) 0.44758(10) 0.59851(9) 0.0345(6) Uani 1 1 d . . . . .
H77A H -0.124518 0.452710 0.625319 0.052 Uiso 1 1 calc R U . . .
H77B H -0.056657 0.406998 0.602554 0.052 Uiso 1 1 calc R U . . .
H77C H -0.120486 0.452636 0.560471 0.052 Uiso 1 1 calc R U . . .
C78 C 0.17771(14) 0.53960(9) 0.73333(8) 0.0269(5) Uani 1 1 d . . . . .
H78A H 0.155283 0.506499 0.753691 0.040 Uiso 1 1 calc R U . . .
H78B H 0.171086 0.578088 0.752032 0.040 Uiso 1 1 calc R U . . .
H78C H 0.243184 0.532892 0.732606 0.040 Uiso 1 1 calc R U . . .
C85 C 0.21971(15) 0.24588(9) 0.50142(10) 0.0338(6) Uani 1 1 d . . . . .
H85 H 0.236089 0.248621 0.540981 0.041 Uiso 1 1 calc R U . . .
C86 C 0.28423(16) 0.22868(11) 0.47183(10) 0.0453(7) Uani 1 1 d . . . . .
H86 H 0.345724 0.219768 0.490874 0.054 Uiso 1 1 calc R U . . .
C87 C 0.2610(2) 0.22418(14) 0.41494(11) 0.0676(9) Uani 1 1 d . . . . .
H87 H 0.306245 0.212325 0.394447 0.081 Uiso 1 1 calc R U . . .
C88 C 0.1710(2) 0.23701(14) 0.38728(11) 0.0662(9) Uani 1 1 d . . . . .
H88 H 0.154441 0.233551 0.347777 0.079 Uiso 1 1 calc R U . . .
C89 C 0.10619(18) 0.25463(11) 0.41673(11) 0.0488(7) Uani 1 1 d . . . . .
H89 H 0.044643 0.263598 0.397817 0.059 Uiso 1 1 calc R U . . .
C90 C 0.13071(16) 0.25926(10) 0.47384(10) 0.0415(6) Uani 1 1 d . . . . .
H90 H 0.086004 0.271773 0.494454 0.050 Uiso 1 1 calc R U . . .
C91 C 0.27721(17) 0.62322(11) 0.32686(10) 0.0425(6) Uani 1 1 d . . . . .
H91 H 0.275422 0.612626 0.289030 0.051 Uiso 1 1 calc R U . . .
C92 C 0.22059(16) 0.66859(10) 0.33944(10) 0.0390(6) Uani 1 1 d . . . . .
H92 H 0.179903 0.689345 0.310258 0.047 Uiso 1 1 calc R U . . .
C93 C 0.22302(16) 0.68372(10) 0.39399(9) 0.0366(6) Uani 1 1 d . . . . .
H93 H 0.183541 0.714733 0.402551 0.044 Uiso 1 1 calc R U . . .
C94 C 0.28224(16) 0.65427(10) 0.43637(10) 0.0358(6) Uani 1 1 d . . . . .
H94 H 0.283858 0.665042 0.474145 0.043 Uiso 1 1 calc R U . . .
C95 C 0.33938(16) 0.60905(11) 0.42406(10) 0.0401(6) Uani 1 1 d . . . . .
H95 H 0.380722 0.588819 0.453298 0.048 Uiso 1 1 calc R U . . .
C96 C 0.33633(16) 0.59328(10) 0.36919(11) 0.0418(6) Uani 1 1 d . . . . .
H96 H 0.374989 0.561785 0.360594 0.050 Uiso 1 1 calc R U . . .
B1 B 0.77167(15) 0.60498(10) 0.80449(9) 0.0182(5) Uani 1 1 d . . . . .
B2 B 0.21496(15) 0.63705(10) 0.63910(9) 0.0184(5) Uani 1 1 d . . . . .
C101 C 0.4654(3) 0.4935(2) 0.8708(2) 0.079(2) Uani 0.610(7) 1 d G . P A 1
H101 H 0.512790 0.509342 0.853879 0.094 Uiso 0.610(7) 1 calc R U P A 1
C102 C 0.3940(4) 0.4593(3) 0.83947(19) 0.093(3) Uani 0.610(7) 1 d G . P A 1
H102 H 0.392578 0.451820 0.801080 0.112 Uiso 0.610(7) 1 calc R U P A 1
C103 C 0.3247(3) 0.4361(3) 0.8643(3) 0.106(3) Uani 0.610(7) 1 d G . P A 1
H103 H 0.275889 0.412741 0.842853 0.127 Uiso 0.610(7) 1 calc R U P A 1
C104 C 0.3268(3) 0.4470(2) 0.9205(3) 0.092(4) Uani 0.610(7) 1 d G . P A 1
H104 H 0.279411 0.431185 0.937425 0.110 Uiso 0.610(7) 1 calc R U P A 1
C105 C 0.3982(4) 0.48122(19) 0.9518(2) 0.079(2) Uani 0.610(7) 1 d G . P A 1
H105 H 0.399623 0.488707 0.990225 0.095 Uiso 0.610(7) 1 calc R U P A 1
C106 C 0.4675(3) 0.50443(18) 0.9270(2) 0.079(2) Uani 0.610(7) 1 d G . P A 1
H106 H 0.516313 0.527786 0.948453 0.095 Uiso 0.610(7) 1 calc R U P A 1
C107 C 0.3326(7) 0.4527(4) 0.9105(4) 0.112(7) Uani 0.390(7) 1 d G U P A 2
H107 H 0.311903 0.460613 0.944118 0.134 Uiso 0.390(7) 1 calc R U P A 2
C108 C 0.2827(5) 0.4137(4) 0.8708(5) 0.106(4) Uani 0.390(7) 1 d G U P A 2
H108 H 0.227881 0.394947 0.877271 0.128 Uiso 0.390(7) 1 calc R U P A 2
C109 C 0.3130(5) 0.4022(3) 0.8217(4) 0.106(4) Uani 0.390(7) 1 d G U P A 2
H109 H 0.278911 0.375532 0.794572 0.127 Uiso 0.390(7) 1 calc R U P A 2
C110 C 0.3932(6) 0.4297(4) 0.8123(3) 0.094(4) Uani 0.390(7) 1 d G U P A 2
H110 H 0.413962 0.421784 0.778720 0.113 Uiso 0.390(7) 1 calc R U P A 2
C111 C 0.4432(5) 0.4687(4) 0.8520(4) 0.064(3) Uani 0.390(7) 1 d G U P A 2
H111 H 0.497985 0.487450 0.845567 0.077 Uiso 0.390(7) 1 calc R U P A 2
C112 C 0.4128(6) 0.4802(4) 0.9011(3) 0.090(4) Uani 0.390(7) 1 d G U P A 2
H112 H 0.446957 0.506865 0.928266 0.108 Uiso 0.390(7) 1 calc R U P A 2

loop_
_atom_site_aniso_label
_atom_site_aniso_U_11
_atom_site_aniso_U_22
_atom_site_aniso_U_33
_atom_site_aniso_U_23
_atom_site_aniso_U_13
_atom_site_aniso_U_12
O1 0.0160(7) 0.0188(7) 0.0188(7) 0.0018(6) 0.0048(6) -0.0019(6)
O2 0.0152(7) 0.0193(7) 0.0206(7) 0.0033(6) 0.0044(6) 0.0047(6)
N1 0.0156(9) 0.0184(9) 0.0209(9) -0.0001(7) 0.0009(7) -0.0008(7)
N2 0.0157(9) 0.0230(10) 0.0274(10) -0.0026(8) 0.0020(8) -0.0004(7)
N3 0.0146(9) 0.0181(9) 0.0187(9) 0.0004(7) 0.0029(7) 0.0028(7)
N4 0.0174(9) 0.0186(9) 0.0199(9) 0.0016(7) 0.0049(7) 0.0014(7)
N5 0.0196(9) 0.0216(10) 0.0251(9) -0.0007(7) 0.0070(8) 0.0031(7)
N6 0.0148(8) 0.0158(9) 0.0200(9) 0.0003(7) 0.0039(7) -0.0005(7)
C1 0.0189(11) 0.0126(10) 0.0261(12) 0.0001(9) 0.0013(9) -0.0029(9)
C2 0.0200(11) 0.0131(11) 0.0293(12) -0.0003(9) 0.0042(9) -0.0029(9)
C3 0.0210(11) 0.0159(11) 0.0357(13) -0.0003(9) 0.0063(10) -0.0001(9)
C4 0.0240(12) 0.0140(11) 0.0365(14) 0.0011(9) -0.0036(10) -0.0010(9)
C5 0.0349(13) 0.0180(11) 0.0234(12) 0.0016(9) 0.0028(10) -0.0003(10)
C6 0.0243(11) 0.0144(11) 0.0241(12) -0.0002(9) 0.0032(9) -0.0021(9)
C7 0.0178(11) 0.0197(11) 0.0183(11) -0.0002(9) 0.0049(9) 0.0033(9)
C8 0.0168(11) 0.0237(13) 0.0359(13) -0.0056(10) 0.0017(10) -0.0036(10)
C9 0.0233(12) 0.0166(11) 0.0351(13) -0.0020(10) 0.0056(10) -0.0043(10)
C10 0.0263(12) 0.0276(12) 0.0315(13) -0.0001(10) 0.0086(10) 0.0032(10)
C11 0.0315(13) 0.0289(13) 0.0443(14) 0.0036(11) -0.0067(11) 0.0036(10)
C12 0.0328(13) 0.0281(12) 0.0284(12) 0.0054(10) 0.0089(10) 0.0008(10)
C13 0.0158(10) 0.0185(11) 0.0190(11) 0.0005(8) 0.0056(8) -0.0012(8)
C14 0.0152(10) 0.0131(10) 0.0246(11) 0.0018(8) 0.0045(9) 0.0034(8)
C15 0.0145(10) 0.0179(11) 0.0220(11) -0.0003(9) 0.0022(8) -0.0038(8)
C16 0.0166(10) 0.0208(11) 0.0226(11) -0.0023(9) 0.0025(9) -0.0010(9)
C17 0.0204(11) 0.0280(12) 0.0239(12) -0.0073(10) 0.0050(9) -0.0014(10)
C18 0.0176(11) 0.0230(12) 0.0364(13) -0.0062(10) 0.0026(10) 0.0026(9)
C19 0.0200(11) 0.0199(11) 0.0342(13) 0.0049(10) -0.0010(10) 0.0035(9)
C20 0.0177(11) 0.0209(11) 0.0270(12) 0.0032(9) 0.0040(9) -0.0012(9)
C21 0.0168(10) 0.0195(11) 0.0169(10) -0.0040(9) 0.0032(8) 0.0004(9)
C22 0.0180(11) 0.0191(11) 0.0234(11) -0.0013(9) 0.0021(9) -0.0019(9)
C23 0.0237(12) 0.0221(12) 0.0286(12) 0.0003(9) -0.0016(10) 0.0041(10)
C24 0.0169(11) 0.0301(13) 0.0250(12) -0.0056(10) -0.0013(9) 0.0028(9)
C25 0.0196(11) 0.0285(12) 0.0223(11) -0.0060(10) 0.0058(9) -0.0058(9)
C26 0.0220(11) 0.0207(11) 0.0196(11) -0.0024(9) 0.0038(9) -0.0003(9)
C27 0.0135(10) 0.0190(11) 0.0247(11) -0.0009(9) 0.0041(9) -0.0017(8)
C28 0.0330(12) 0.0231(13) 0.0291(12) 0.0025(10) 0.0095(10) 0.0006(10)
C29 0.0435(14) 0.0195(13) 0.0452(15) 0.0081(11) 0.0143(12) 0.0012(10)
C30 0.0358(13) 0.0189(12) 0.0566(16) -0.0029(11) 0.0204(12) -0.0013(10)
C31 0.0496(15) 0.0266(14) 0.0425(15) -0.0085(11) 0.0254(12) -0.0013(11)
C32 0.0344(13) 0.0199(12) 0.0325(13) 0.0009(10) 0.0143(10) 0.0015(10)
C33 0.0161(10) 0.0212(11) 0.0247(12) 0.0009(9) 0.0061(9) 0.0025(9)
C34 0.0269(12) 0.0267(12) 0.0234(12) -0.0003(9) 0.0107(10) 0.0064(10)
C35 0.0258(12) 0.0303(12) 0.0208(11) -0.0043(9) 0.0050(9) 0.0024(10)
C36 0.0187(11) 0.0249(12) 0.0224(12) -0.0024(9) 0.0014(9) 0.0003(9)
C37 0.0308(12) 0.0303(12) 0.0223(11) 0.0015(9) 0.0112(10) 0.0031(10)
C38 0.0328(13) 0.0333(14) 0.0523(16) -0.0081(12) 0.0077(12) 0.0086(11)
C39 0.0311(13) 0.0343(13) 0.0358(13) 0.0149(10) 0.0094(10) 0.0136(10)
C40 0.0202(11) 0.0121(10) 0.0260(12) 0.0006(9) 0.0077(9) 0.0001(8)
C41 0.0208(11) 0.0138(11) 0.0309(12) -0.0002(9) 0.0041(9) 0.0024(9)
C42 0.0194(11) 0.0189(12) 0.0481(15) 0.0001(10) 0.0074(10) -0.0011(9)
C43 0.0310(13) 0.0199(12) 0.0408(14) 0.0043(10) 0.0175(11) 0.0019(10)
C44 0.0366(14) 0.0203(12) 0.0283(12) 0.0036(9) 0.0121(11) 0.0031(10)
C45 0.0261(12) 0.0147(11) 0.0267(12) 0.0011(9) 0.0084(10) 0.0022(9)
C46 0.0132(10) 0.0196(11) 0.0183(11) 0.0020(8) 0.0009(8) 0.0003(8)
C47 0.0197(11) 0.0220(12) 0.0253(12) -0.0046(9) 0.0076(9) 0.0032(9)
C48 0.0214(11) 0.0157(11) 0.0281(12) -0.0031(9) 0.0058(9) 0.0038(9)
C49 0.0240(12) 0.0236(12) 0.0354(13) 0.0003(10) -0.0014(10) -0.0008(9)
C50 0.0397(14) 0.0386(15) 0.0653(17) 0.0144(13) 0.0280(13) 0.0001(12)
C51 0.0309(12) 0.0274(12) 0.0275(12) 0.0028(10) 0.0043(10) -0.0017(10)
C52 0.0165(10) 0.0184(11) 0.0207(11) 0.0024(8) 0.0045(8) 0.0030(9)
C53 0.0161(11) 0.0126(10) 0.0253(11) 0.0029(8) 0.0063(9) -0.0003(8)
C54 0.0157(10) 0.0170(11) 0.0181(11) -0.0036(8) 0.0049(9) 0.0036(8)
C55 0.0171(10) 0.0218(11) 0.0213(11) -0.0040(9) 0.0073(9) 0.0041(9)
C56 0.0173(11) 0.0297(12) 0.0224(11) -0.0110(10) 0.0033(9) 0.0007(9)
C57 0.0190(11) 0.0229(12) 0.0286(12) -0.0105(10) 0.0082(10) -0.0016(9)
C58 0.0241(11) 0.0182(11) 0.0274(12) 0.0001(9) 0.0111(10) 0.0008(9)
C59 0.0180(10) 0.0173(11) 0.0214(11) -0.0030(9) 0.0057(9) 0.0021(9)
C60 0.0167(10) 0.0205(11) 0.0213(11) -0.0019(9) 0.0037(9) 0.0003(9)
C61 0.0257(12) 0.0222(12) 0.0449(14) 0.0048(10) 0.0151(11) 0.0037(10)
C62 0.0248(12) 0.0306(14) 0.0555(15) 0.0016(11) 0.0196(11) 0.0061(10)
C63 0.0272(13) 0.0376(14) 0.0525(15) 0.0033(12) 0.0237(11) -0.0010(11)
C64 0.0342(13) 0.0247(13) 0.0567(16) 0.0078(11) 0.0244(12) 0.0017(10)
C65 0.0237(12) 0.0238(12) 0.0350(13) 0.0011(10) 0.0133(10) 0.0035(9)
C66 0.0157(10) 0.0201(11) 0.0296(12) -0.0032(9) 0.0120(9) 0.0001(9)
C67 0.0298(12) 0.0221(13) 0.0372(13) 0.0008(10) 0.0126(10) 0.0023(10)
C68 0.0452(15) 0.0201(13) 0.0604(18) 0.0045(12) 0.0267(13) 0.0005(11)
C69 0.0394(14) 0.0254(14) 0.071(2) -0.0206(14) 0.0284(14) -0.0106(11)
C70 0.0282(13) 0.0355(15) 0.0481(15) -0.0169(12) 0.0142(11) -0.0035(11)
C71 0.0222(11) 0.0250(13) 0.0349(13) -0.0060(10) 0.0085(10) 0.0016(9)
C72 0.0166(11) 0.0232(12) 0.0265(12) 0.0022(9) 0.0032(9) 0.0010(9)
C73 0.0191(11) 0.0301(12) 0.0267(12) 0.0029(10) -0.0008(9) -0.0038(10)
C74 0.0196(11) 0.0277(12) 0.0203(11) -0.0027(9) 0.0023(9) -0.0037(9)
C75 0.0203(11) 0.0204(11) 0.0212(12) -0.0018(9) 0.0060(9) -0.0012(9)
C76 0.0218(11) 0.0349(13) 0.0204(11) 0.0002(10) 0.0027(9) 0.0021(10)
C77 0.0301(13) 0.0330(13) 0.0411(14) -0.0090(11) 0.0088(11) -0.0097(10)
C78 0.0288(12) 0.0257(12) 0.0261(12) 0.0059(9) 0.0050(10) -0.0058(10)
C85 0.0336(14) 0.0276(13) 0.0357(13) 0.0003(10) -0.0030(11) -0.0029(10)
C86 0.0293(13) 0.0653(18) 0.0412(16) 0.0243(13) 0.0068(12) -0.0035(12)
C87 0.0560(19) 0.111(3) 0.0413(18) 0.0308(16) 0.0223(15) 0.0119(17)
C88 0.070(2) 0.100(2) 0.0245(15) 0.0254(15) -0.0006(15) 0.0004(18)
C89 0.0413(15) 0.0561(17) 0.0430(17) 0.0146(13) -0.0053(13) -0.0024(13)
C90 0.0345(14) 0.0401(15) 0.0448(16) -0.0019(12) -0.0035(12) 0.0063(11)
C91 0.0463(15) 0.0459(16) 0.0382(15) -0.0127(12) 0.0153(13) -0.0154(13)
C92 0.0416(14) 0.0398(15) 0.0341(14) 0.0009(11) 0.0046(11) -0.0037(12)
C93 0.0447(15) 0.0287(13) 0.0361(15) -0.0019(11) 0.0079(12) -0.0005(11)
C94 0.0427(14) 0.0326(14) 0.0327(14) -0.0051(11) 0.0095(12) -0.0085(12)
C95 0.0352(14) 0.0396(15) 0.0455(16) 0.0057(12) 0.0087(12) -0.0055(12)
C96 0.0363(14) 0.0351(14) 0.0575(18) -0.0062(13) 0.0180(13) -0.0044(12)
B1 0.0180(12) 0.0213(13) 0.0157(12) -0.0006(10) 0.0042(10) -0.0005(10)
B2 0.0168(12) 0.0221(13) 0.0166(12) 0.0023(10) 0.0038(10) 0.0018(10)
C101 0.088(5) 0.055(5) 0.105(6) 0.025(4) 0.049(5) 0.013(4)
C102 0.055(5) 0.130(7) 0.096(6) 0.036(6) 0.019(4) 0.000(5)
C103 0.050(5) 0.112(7) 0.143(8) 0.033(6) -0.009(5) 0.014(4)
C104 0.057(5) 0.091(6) 0.142(7) 0.080(6) 0.054(5) 0.052(4)
C105 0.076(4) 0.062(4) 0.123(6) 0.027(4) 0.071(4) 0.026(3)
C106 0.075(4) 0.057(4) 0.124(6) -0.007(3) 0.062(4) 0.011(3)
C107 0.097(10) 0.113(10) 0.141(10) 0.027(8) 0.060(8) 0.033(7)
C108 0.072(7) 0.110(8) 0.152(9) 0.039(6) 0.058(6) 0.015(6)
C109 0.073(6) 0.088(7) 0.146(8) 0.016(6) 0.001(6) 0.009(5)
C110 0.092(7) 0.089(7) 0.100(7) 0.031(6) 0.018(6) 0.006(5)
C111 0.051(6) 0.063(6) 0.085(6) 0.017(5) 0.031(5) -0.015(5)
C112 0.081(7) 0.083(7) 0.099(7) 0.005(5) 0.000(6) 0.042(5)

loop_
_atom_type_symbol
_atom_type_description
_atom_type_scat_dispersion_real
_atom_type_scat_dispersion_imag
_atom_type_scat_source
C C 0.0033 0.0016 'International Tables Vol C Tables 4.2.6.8 and 6.1.1.4'
H H 0.0000 0.0000 'International Tables Vol C Tables 4.2.6.8 and 6.1.1.4'
B B 0.0013 0.0007 'International Tables Vol C Tables 4.2.6.8 and 6.1.1.4'
N N 0.0061 0.0033 'International Tables Vol C Tables 4.2.6.8 and 6.1.1.4'
O O 0.0106 0.0060 'International Tables Vol C Tables 4.2.6.8 and 6.1.1.4'

loop_
_geom_angle_atom_site_label_1
_geom_angle_atom_site_label_2
_geom_angle_atom_site_label_3
_geom_angle
_geom_angle_site_symmetry_1
_geom_angle_site_symmetry_3
_geom_angle_publ_flag
C13 O1 B1 110.45(13) . . ?
C52 O2 B2 109.44(13) . . ?
C9 N1 C7 107.56(15) . . ?
C9 N1 C1 120.87(15) . . ?
C7 N1 C1 131.53(15) . . ?
C7 N2 C8 107.02(16) . . ?
C36 N3 C14 120.72(16) . . ?
C36 N3 B1 129.49(16) . . ?
C14 N3 B1 109.60(15) . . ?
C48 N4 C46 107.91(15) . . ?
C48 N4 C40 120.60(15) . . ?
C46 N4 C40 130.96(15) . . ?
C46 N5 C47 106.77(15) . . ?
C75 N6 C53 121.02(16) . . ?
C75 N6 B2 129.47(15) . . ?
C53 N6 B2 109.29(14) . . ?
C2 C1 C6 121.63(17) . . ?
C2 C1 N1 119.34(17) . . ?
C6 C1 N1 118.58(16) . . ?
C1 C2 C3 118.05(18) . . ?
C1 C2 C10 122.26(17) . . ?
C3 C2 C10 119.69(17) . . ?
C4 C3 C2 122.30(19) . . ?
C3 C4 C5 117.74(18) . . ?
C3 C4 C11 121.70(19) . . ?
C5 C4 C11 120.55(19) . . ?
C4 C5 C6 122.68(19) . . ?
C5 C6 C1 117.48(18) . . ?
C5 C6 C12 119.36(18) . . ?
C1 C6 C12 123.09(17) . . ?
N2 C7 N1 108.78(16) . . ?
N2 C7 B1 117.93(16) . . ?
N1 C7 B1 132.98(16) . . ?
C9 C8 N2 110.29(17) . . ?
C8 C9 N1 106.34(17) . . ?
O1 C13 C14 102.86(14) . . ?
O1 C13 C21 110.31(14) . . ?
C14 C13 C21 111.40(14) . . ?
O1 C13 C27 111.88(14) . . ?
C14 C13 C27 110.86(15) . . ?
C21 C13 C27 109.42(15) . . ?
N3 C14 C33 121.05(17) . . ?
N3 C14 C13 108.83(15) . . ?
C33 C14 C13 130.12(17) . . ?
C16 C15 C20 115.76(17) . . ?
C16 C15 B1 115.44(16) . . ?
C20 C15 B1 128.79(16) . . ?
C17 C16 C15 121.71(18) . . ?
C17 C16 C37 116.79(17) . . ?
C15 C16 C37 121.45(17) . . ?
C18 C17 C16 122.32(18) . . ?
C19 C18 C17 116.45(18) . . ?
C19 C18 C38 122.02(19) . . ?
C17 C18 C38 121.50(19) . . ?
C18 C19 C20 123.22(19) . . ?
C19 C20 C15 120.50(18) . . ?
C19 C20 C39 115.39(17) . . ?
C15 C20 C39 124.09(17) . . ?
C22 C21 C26 118.77(17) . . ?
C22 C21 C13 120.24(16) . . ?
C26 C21 C13 120.97(17) . . ?
C23 C22 C21 120.66(18) . . ?
C22 C23 C24 120.33(19) . . ?
C25 C24 C23 119.31(18) . . ?
C24 C25 C26 120.62(18) . . ?
C25 C26 C21 120.21(18) . . ?
C32 C27 C28 118.30(18) . . ?
C32 C27 C13 118.75(17) . . ?
C28 C27 C13 122.82(17) . . ?
C27 C28 C29 121.29(19) . . ?
C30 C29 C28 119.9(2) . . ?
C29 C30 C31 119.1(2) . . ?
C32 C31 C30 121.0(2) . . ?
C31 C32 C27 120.36(19) . . ?
C14 C33 C34 118.45(18) . . ?
C33 C34 C35 119.81(18) . . ?
C36 C35 C34 119.40(19) . . ?
N3 C36 C35 120.54(18) . . ?
C41 C40 C45 121.58(17) . . ?
C41 C40 N4 118.46(17) . . ?
C45 C40 N4 119.67(16) . . ?
C42 C41 C40 117.99(18) . . ?
C42 C41 C49 119.97(18) . . ?
C40 C41 C49 122.04(17) . . ?
C43 C42 C41 122.18(19) . . ?
C42 C43 C44 118.00(19) . . ?
C42 C43 C50 121.7(2) . . ?
C44 C43 C50 120.3(2) . . ?
C43 C44 C45 122.60(19) . . ?
C44 C45 C40 117.56(18) . . ?
C44 C45 C51 119.80(18) . . ?
C40 C45 C51 122.60(17) . . ?
N5 C46 N4 108.59(15) . . ?
N5 C46 B2 119.31(16) . . ?
N4 C46 B2 131.70(16) . . ?
C48 C47 N5 110.65(17) . . ?
C47 C48 N4 106.08(16) . . ?
O2 C52 C53 102.48(14) . . ?
O2 C52 C60 110.42(14) . . ?
C53 C52 C60 110.21(15) . . ?
O2 C52 C66 111.63(15) . . ?
C53 C52 C66 112.68(15) . . ?
C60 C52 C66 109.27(15) . . ?
N6 C53 C72 120.78(17) . . ?
N6 C53 C52 108.97(15) . . ?
C72 C53 C52 130.13(17) . . ?
C59 C54 C55 116.00(16) . . ?
C59 C54 B2 128.63(16) . . ?
C55 C54 B2 115.35(16) . . ?
C56 C55 C54 121.41(17) . . ?
C56 C55 C76 117.15(17) . . ?
C54 C55 C76 121.38(17) . . ?
C57 C56 C55 122.22(18) . . ?
C56 C57 C58 116.51(18) . . ?
C56 C57 C77 122.52(18) . . ?
C58 C57 C77 120.94(19) . . ?
C57 C58 C59 123.36(18) . . ?
C58 C59 C54 120.45(17) . . ?
C58 C59 C78 115.46(17) . . ?
C54 C59 C78 124.06(16) . . ?
C65 C60 C61 118.25(18) . . ?
C65 C60 C52 119.96(16) . . ?
C61 C60 C52 121.76(17) . . ?
C62 C61 C60 120.82(19) . . ?
C63 C62 C61 120.3(2) . . ?
C62 C63 C64 119.25(19) . . ?
C63 C64 C65 120.5(2) . . ?
C60 C65 C64 120.92(19) . . ?
C67 C66 C71 118.67(18) . . ?
C67 C66 C52 123.54(18) . . ?
C71 C66 C52 117.62(17) . . ?
C66 C67 C68 120.3(2) . . ?
C69 C68 C67 120.1(2) . . ?
C68 C69 C70 120.0(2) . . ?
C71 C70 C69 120.1(2) . . ?
C70 C71 C66 120.8(2) . . ?
C53 C72 C73 118.80(18) . . ?
C72 C73 C74 119.53(18) . . ?
C75 C74 C73 119.41(18) . . ?
N6 C75 C74 120.43(18) . . ?
C86 C85 C90 119.9(2) . . ?
C85 C86 C87 120.4(2) . . ?
C86 C87 C88 119.6(3) . . ?
C89 C88 C87 120.2(2) . . ?
C88 C89 C90 119.5(2) . . ?
C89 C90 C85 120.4(2) . . ?
C96 C91 C92 119.9(2) . . ?
C93 C92 C91 120.0(2) . . ?
C92 C93 C94 120.3(2) . . ?
C93 C94 C95 119.9(2) . . ?
C96 C95 C94 119.8(2) . . ?
C91 C96 C95 119.9(2) . . ?
O1 B1 N3 97.44(14) . . ?
O1 B1 C7 116.86(16) . . ?
N3 B1 C7 104.26(15) . . ?
O1 B1 C15 111.79(15) . . ?
N3 B1 C15 115.34(15) . . ?
C7 B1 C15 110.51(15) . . ?
O2 B2 C46 116.18(16) . . ?
O2 B2 N6 96.50(14) . . ?
C46 B2 N6 104.55(15) . . ?
O2 B2 C54 112.72(16) . . ?
C46 B2 C54 111.36(15) . . ?
N6 B2 C54 114.53(15) . . ?
C102 C101 C106 120.0 . . ?
C101 C102 C103 120.0 . . ?
C104 C103 C102 120.0 . . ?
C103 C104 C105 120.0 . . ?
C106 C105 C104 120.0 . . ?
C105 C106 C101 120.0 . . ?
C108 C107 C112 120.0 . . ?
C109 C108 C107 120.0 . . ?
C110 C109 C108 120.0 . . ?
C109 C110 C111 120.0 . . ?
C110 C111 C112 120.0 . . ?
C111 C112 C107 120.0 . . ?

loop_
_geom_bond_atom_site_label_1
_geom_bond_atom_site_label_2
_geom_bond_distance
_geom_bond_site_symmetry_2
_geom_bond_publ_flag
O1 C13 1.423(2) . ?
O1 B1 1.480(2) . ?
O2 C52 1.426(2) . ?
O2 B2 1.485(2) . ?
N1 C9 1.381(2) . ?
N1 C7 1.384(2) . ?
N1 C1 1.442(2) . ?
N2 C7 1.333(2) . ?
N2 C8 1.374(2) . ?
N3 C36 1.340(2) . ?
N3 C14 1.347(2) . ?
N3 B1 1.622(3) . ?
N4 C48 1.380(2) . ?
N4 C46 1.387(2) . ?
N4 C40 1.444(2) . ?
N5 C46 1.340(2) . ?
N5 C47 1.376(2) . ?
N6 C75 1.342(2) . ?
N6 C53 1.342(2) . ?
N6 B2 1.626(3) . ?
C1 C2 1.392(3) . ?
C1 C6 1.401(3) . ?
C2 C3 1.395(3) . ?
C2 C10 1.506(3) . ?
C3 C4 1.384(3) . ?
C4 C5 1.387(3) . ?
C4 C11 1.509(3) . ?
C5 C6 1.392(3) . ?
C6 C12 1.504(3) . ?
C7 B1 1.623(3) . ?
C8 C9 1.344(3) . ?
C13 C14 1.525(3) . ?
C13 C21 1.529(3) . ?
C13 C27 1.541(3) . ?
C14 C33 1.380(3) . ?
C15 C16 1.414(3) . ?
C15 C20 1.418(3) . ?
C15 B1 1.644(3) . ?
C16 C17 1.389(3) . ?
C16 C37 1.508(3) . ?
C17 C18 1.383(3) . ?
C18 C19 1.380(3) . ?
C18 C38 1.513(3) . ?
C19 C20 1.395(3) . ?
C20 C39 1.512(3) . ?
C21 C22 1.384(3) . ?
C21 C26 1.393(3) . ?
C22 C23 1.384(3) . ?
C23 C24 1.385(3) . ?
C24 C25 1.377(3) . ?
C25 C26 1.386(3) . ?
C27 C32 1.381(3) . ?
C27 C28 1.384(3) . ?
C28 C29 1.386(3) . ?
C29 C30 1.372(3) . ?
C30 C31 1.381(3) . ?
C31 C32 1.379(3) . ?
C33 C34 1.381(3) . ?
C34 C35 1.383(3) . ?
C35 C36 1.372(3) . ?
C40 C41 1.395(3) . ?
C40 C45 1.397(3) . ?
C41 C42 1.391(3) . ?
C41 C49 1.505(3) . ?
C42 C43 1.381(3) . ?
C43 C44 1.383(3) . ?
C43 C50 1.512(3) . ?
C44 C45 1.389(3) . ?
C45 C51 1.507(3) . ?
C46 B2 1.617(3) . ?
C47 C48 1.347(3) . ?
C52 C53 1.524(3) . ?
C52 C60 1.530(3) . ?
C52 C66 1.533(3) . ?
C53 C72 1.377(3) . ?
C54 C59 1.412(3) . ?
C54 C55 1.423(3) . ?
C54 B2 1.638(3) . ?
C55 C56 1.392(3) . ?
C55 C76 1.510(3) . ?
C56 C57 1.383(3) . ?
C57 C58 1.384(3) . ?
C57 C77 1.509(3) . ?
C58 C59 1.394(3) . ?
C59 C78 1.512(3) . ?
C60 C65 1.378(3) . ?
C60 C61 1.390(3) . ?
C61 C62 1.385(3) . ?
C62 C63 1.374(3) . ?
C63 C64 1.380(3) . ?
C64 C65 1.382(3) . ?
C66 C67 1.387(3) . ?
C66 C71 1.391(3) . ?
C67 C68 1.393(3) . ?
C68 C69 1.375(3) . ?
C69 C70 1.378(3) . ?
C70 C71 1.378(3) . ?
C72 C73 1.383(3) . ?
C73 C74 1.384(3) . ?
C74 C75 1.371(3) . ?
C85 C86 1.363(3) . ?
C85 C90 1.377(3) . ?
C86 C87 1.367(3) . ?
C87 C88 1.388(4) . ?
C88 C89 1.367(4) . ?
C89 C90 1.373(3) . ?
C91 C96 1.377(3) . ?
C91 C92 1.379(3) . ?
C92 C93 1.369(3) . ?
C93 C94 1.373(3) . ?
C94 C95 1.380(3) . ?
C95 C96 1.379(3) . ?
C101 C102 1.3900 . ?
C101 C106 1.3900 . ?
C102 C103 1.3900 . ?
C103 C104 1.3900 . ?
C104 C105 1.3900 . ?
C105 C106 1.3900 . ?
C107 C108 1.3900 . ?
C107 C112 1.3900 . ?
C108 C109 1.3900 . ?
C109 C110 1.3900 . ?
C110 C111 1.3900 . ?
C111 C112 1.3900 . ?

loop_
_bruker_diffrn_runs_axis
_bruker_diffrn_runs_distance
_bruker_diffrn_runs_theta
_bruker_diffrn_runs_omega
_bruker_diffrn_runs_phi
_bruker_diffrn_runs_chi
_bruker_diffrn_runs_width
_bruker_diffrn_runs_images
_bruker_diffrn_runs_time
_bruker_diffrn_runs_wavelength
_bruker_diffrn_runs_voltage
_bruker_diffrn_runs_current
_bruker_diffrn_runs_temperature
Omega 51.879999999999995 5.4335 -170.133 0.0 54.763 1.3 140 90.0 0.71076 50.0 20.0 100.14999999999998
Omega 51.879999999999995 5.4335 -170.133 0.0 54.763 1.3 140 5.0 0.71076 50.0 20.0 100.14999999999998
Omega 51.879999999999995 3.6220000000000003 -172.756 144.0 54.74 1.3 138 90.0 0.71076 50.0 20.0 100.14999999999998
Omega 51.879999999999995 3.6220000000000003 -172.756 144.0 54.74 1.3 138 5.0 0.71076 50.0 20.0 100.14999999999998
Omega 51.879999999999995 3.6220000000000003 -172.756 72.0 54.74 1.3 138 90.0 0.71076 50.0 20.0 100.14999999999998
Omega 51.879999999999995 3.6220000000000003 -172.756 72.0 54.74 1.3 138 5.0 0.71076 50.0 20.0 100.14999999999998
